data_8102259
loop_
_publ_author_name
'Ming Lv'

_publ_section_title
;
 Crystal structure of
 poly[[bis(2-methyl-1H-imidazole)-zinc(II)-succinato] trihydrate],
 Zn(C4H4O4)(C4H6N2)2 &#x00B7; 3H2O
;
_journal_issue 2
_journal_name_full 'Zeitschrift f\"ur Kristallographie - New Crystal Structures'
_journal_page_first 131
_journal_volume 223
_journal_year 2008
_chemical_formula_moiety 'C12 H16 N4 O4 Zn, 3(H2 O)'
_chemical_formula_sum 'C12 H22 N4 O7 Zn'
_chemical_formula_weight 399.71
_chemical_name_systematic
;
 poly[[bis(2-methyl-1H-imidazole)-zinc(II)-succinato]trihydrate]
;
_space_group_IT_number 152
_symmetry_cell_setting trigonal
_symmetry_space_group_name_Hall 'P 31 2"'
_symmetry_space_group_name_H-M 'P 31 2 1'
_atom_sites_solution_hydrogens geom
_atom_sites_solution_primary direct
_atom_sites_solution_secondary difmap
_audit_creation_method SHELXL-97
_cell_angle_alpha 90.00
_cell_angle_beta 90.00
_cell_angle_gamma 120.00
_cell_formula_units_Z 3
_cell_length_a 14.803(2)
_cell_length_b 14.803(2)
_cell_length_c 7.0721(14)
_cell_measurement_reflns_used 11367
_cell_measurement_temperature 293(2)
_cell_measurement_theta_max 27.45
_cell_measurement_theta_min 3.01
_cell_volume 1342.1(4)
_computing_cell_refinement 'PROCESS-AUTO '
_computing_data_collection 'PROCESS-AUTO (Rigaku, 1998)'
_computing_data_reduction 'PROCESS-AUTO '
_computing_molecular_graphics 'SHELXTL-PLUS (Sheldrick, 1990)'
_computing_publication_material SHELXL-97
_computing_structure_refinement 'SHELXL-97 (Sheldrick, 1997)'
_computing_structure_solution 'SHELXS-97 (Sheldrick, 1997)'
_diffrn_ambient_temperature 293(2)
_diffrn_detector_area_resol_mean 10.0
_diffrn_measured_fraction_theta_full 0.998
_diffrn_measured_fraction_theta_max 0.995
_diffrn_measurement_device_type 'Rigaku RAXIS-RAPID'
_diffrn_measurement_method '\w scan'
_diffrn_radiation_monochromator graphite
_diffrn_radiation_source 'rotating anode'
_diffrn_radiation_type MoK\a
_diffrn_radiation_wavelength 0.71073
_diffrn_reflns_av_R_equivalents 0.0730
_diffrn_reflns_av_sigmaI/netI 0.0482
_diffrn_reflns_limit_h_max 19
_diffrn_reflns_limit_h_min -19
_diffrn_reflns_limit_k_max 18
_diffrn_reflns_limit_k_min -19
_diffrn_reflns_limit_l_max 9
_diffrn_reflns_limit_l_min -7
_diffrn_reflns_number 13166
_diffrn_reflns_theta_full 25.00
_diffrn_reflns_theta_max 27.45
_diffrn_reflns_theta_min 3.18
_diffrn_standards_decay_% none
_diffrn_standards_interval_count none
_diffrn_standards_number none
_exptl_absorpt_coefficient_mu 1.412
_exptl_absorpt_correction_T_max 0.767
_exptl_absorpt_correction_T_min 0.678
_exptl_absorpt_correction_type multi-scan
_exptl_absorpt_process_details 'ABSCOR (Higashi, 1995)'
_exptl_crystal_colour colorless
_exptl_crystal_density_diffrn 1.484
_exptl_crystal_density_method 'not measured'
_exptl_crystal_description block
_exptl_crystal_F_000 624
_exptl_crystal_size_max 0.27
_exptl_crystal_size_mid 0.22
_exptl_crystal_size_min 0.19
_refine_diff_density_max 0.308
_refine_diff_density_min -0.409
_refine_diff_density_rms 0.068
_refine_ls_abs_structure_details 'Flack H D (1983), Acta Cryst. A39, 876-881'
_refine_ls_abs_structure_Flack 0.035(19)
_refine_ls_extinction_method none
_refine_ls_goodness_of_fit_ref 1.099
_refine_ls_hydrogen_treatment mixed
_refine_ls_matrix_type full
_refine_ls_number_parameters 119
_refine_ls_number_reflns 2054
_refine_ls_number_restraints 3
_refine_ls_restrained_S_all 1.099
_refine_ls_R_factor_all 0.0472
_refine_ls_R_factor_gt 0.0383
_refine_ls_shift/su_max 0.005
_refine_ls_shift/su_mean 0.000
_refine_ls_structure_factor_coef Fsqd
_refine_ls_weighting_details 'calc w=1/[\s^2^(Fo^2^)+(0.0389P)^2^+0.1845P] where P=(Fo^2^+2Fc^2^)/3'
_refine_ls_weighting_scheme calc
_refine_ls_wR_factor_gt 0.0815
_refine_ls_wR_factor_ref 0.0850
_reflns_number_gt 1800
_reflns_number_total 2054
_reflns_threshold_expression I>2\s(I)
_cod_data_source_file 1267-2222.cff
_cod_data_source_block Lv
_cod_original_cell_volume 1342.0(4)
_cod_database_code 8102259

loop_
_symmetry_equiv_pos_as_xyz
'x, y, z'
'-y, x-y, z+1/3'
'-x+y, -x, z+2/3'
'x-y, -y, -z+2/3'
'-x, -x+y, -z+1/3'
'y, x, -z'

loop_
_atom_site_label
_atom_site_type_symbol
_atom_site_fract_x
_atom_site_fract_y
_atom_site_fract_z
_atom_site_U_iso_or_equiv
_atom_site_adp_type
_atom_site_occupancy
_atom_site_symmetry_multiplicity
_atom_site_calc_flag
_atom_site_refinement_flags
_atom_site_disorder_assembly
_atom_site_disorder_group
Zn1 Zn 0.41401(3) 1.0000 0.8333 0.02455(14) Uani 1 2 d S . .
C1 C 0.6443(3) 1.1457(3) 0.8399(5) 0.0321(8) Uani 1 1 d . . .
C2 C 0.6601(3) 1.1304(4) 0.6360(5) 0.0581(12) Uani 1 1 d . . .
H2A H 0.7326 1.1729 0.6044 0.087 Uiso 1 1 calc R . .
H2B H 0.6195 1.1502 0.5588 0.087 Uiso 1 1 calc R . .
H2C H 0.6384 1.0584 0.6140 0.087 Uiso 1 1 calc R . .
C3 C 0.5758(3) 1.1393(3) 1.1138(5) 0.0357(8) Uani 1 1 d . . .
H3 H 0.5271 1.1218 1.2102 0.043 Uiso 1 1 calc R . .
C4 C 0.6791(3) 1.2064(3) 1.1295(6) 0.0446(9) Uani 1 1 d . . .
H4 H 0.7149 1.2428 1.2371 0.054 Uiso 1 1 calc R . .
C5 C 0.2981(2) 0.9917(2) 0.5511(4) 0.0242(6) Uani 1 1 d . . .
C6 C 0.2066(3) 0.9691(3) 0.4255(4) 0.0320(7) Uani 1 1 d . . .
H6A H 0.1595 0.9849 0.4946 0.038 Uiso 1 1 calc R . .
H6B H 0.1690 0.8952 0.3959 0.038 Uiso 1 1 calc R . .
N1 N 0.5538(2) 1.1004(2) 0.9313(4) 0.0277(6) Uani 1 1 d . . .
N2 N 0.7206(2) 1.2100(3) 0.9539(4) 0.0407(8) Uani 1 1 d . . .
H2 H 0.7852 1.2477 0.9232 0.049 Uiso 1 1 calc R . .
O1 O 0.28028(15) 0.92778(17) 0.6872(3) 0.0298(5) Uani 1 1 d . . .
O2 O 0.38666(17) 1.06937(16) 0.5242(3) 0.0324(6) Uani 1 1 d . . .
O1W O 0.2511(3) 1.1826(4) 0.8414(5) 0.0726(10) Uani 1 1 d D . .
O2W O 0.0547(3) 1.0000 0.8333 0.0588(12) Uani 1 2 d S . .
HW12 H 0.280(4) 1.147(4) 0.888(6) 0.088 Uiso 1 1 d D . .
HW11 H 0.245(4) 1.215(4) 0.939(5) 0.088 Uiso 1 1 d D . .
HW21 H 0.107(5) 1.054(4) 0.852(8) 0.088 Uiso 1 1 d . . .

loop_
_atom_site_aniso_label
_atom_site_aniso_U_11
_atom_site_aniso_U_22
_atom_site_aniso_U_33
_atom_site_aniso_U_23
_atom_site_aniso_U_13
_atom_site_aniso_U_12
Zn1 0.02172(19) 0.0233(3) 0.0291(2) 0.0001(2) 0.00004(12) 0.01167(14)
C1 0.0246(16) 0.0290(17) 0.0403(18) 0.0014(15) 0.0008(14) 0.0116(14)
C2 0.038(2) 0.076(3) 0.042(2) 0.000(2) 0.0160(16) 0.014(2)
C3 0.0316(18) 0.039(2) 0.0333(18) -0.0081(16) -0.0030(15) 0.0155(17)
C4 0.035(2) 0.046(2) 0.041(2) -0.0064(18) -0.0105(17) 0.0112(19)
C5 0.0230(16) 0.0236(14) 0.0291(15) -0.0050(12) -0.0009(13) 0.0140(13)
C6 0.0230(16) 0.046(2) 0.0292(16) 0.0004(16) 0.0000(14) 0.0191(15)
N1 0.0231(13) 0.0267(14) 0.0308(13) 0.0019(11) 0.0000(11) 0.0107(11)
N2 0.0188(14) 0.0438(18) 0.047(2) 0.0020(17) -0.0034(14) 0.0062(14)
O1 0.0228(10) 0.0299(12) 0.0339(11) 0.0043(11) -0.0029(8) 0.0111(10)
O2 0.0280(12) 0.0261(12) 0.0362(12) -0.0049(10) -0.0030(10) 0.0085(11)
O1W 0.070(2) 0.084(3) 0.081(2) 0.015(2) 0.005(2) 0.051(2)
O2W 0.054(2) 0.055(3) 0.067(3) -0.011(3) -0.0053(13) 0.0277(15)

loop_
_atom_type_symbol
_atom_type_description
_atom_type_scat_dispersion_real
_atom_type_scat_dispersion_imag
_atom_type_scat_source
C C 0.0033 0.0016 'International Tables Vol C Tables 4.2.6.8 and 6.1.1.4'
H H 0.0000 0.0000 'International Tables Vol C Tables 4.2.6.8 and 6.1.1.4'
N N 0.0061 0.0033 'International Tables Vol C Tables 4.2.6.8 and 6.1.1.4'
O O 0.0106 0.0060 'International Tables Vol C Tables 4.2.6.8 and 6.1.1.4'
Zn Zn 0.2839 1.4301 'International Tables Vol C Tables 4.2.6.8 and 6.1.1.4'

loop_
_geom_angle_atom_site_label_1
_geom_angle_atom_site_label_2
_geom_angle_atom_site_label_3
_geom_angle
_geom_angle_site_symmetry_1
_geom_angle_site_symmetry_3
_geom_angle_publ_flag
N1 Zn1 N1 95.62(16) . 4_676 y
N1 Zn1 O1 165.25(10) . . y
N1 Zn1 O1 90.10(10) 4_676 . y
N1 Zn1 O1 90.10(10) . 4_676 y
N1 Zn1 O1 165.25(10) 4_676 4_676 y
O1 Zn1 O1 87.68(13) . 4_676 y
N2 C1 N1 110.4(3) . . ?
N2 C1 C2 123.6(3) . . ?
N1 C1 C2 125.9(3) . . ?
C1 C2 H2A 109.5 . . ?
C1 C2 H2B 109.5 . . ?
H2A C2 H2B 109.5 . . ?
C1 C2 H2C 109.5 . . ?
H2A C2 H2C 109.5 . . ?
H2B C2 H2C 109.5 . . ?
C4 C3 N1 109.2(3) . . ?
C4 C3 H3 125.4 . . ?
N1 C3 H3 125.4 . . ?
C3 C4 N2 105.9(3) . . ?
C3 C4 H4 127.1 . . ?
N2 C4 H4 127.1 . . ?
O2 C5 O1 121.7(3) . . ?
O2 C5 C6 121.7(3) . . ?
O1 C5 C6 116.6(3) . . ?
O2 C5 Zn1 73.08(18) . . ?
O1 C5 Zn1 49.00(14) . . ?
C6 C5 Zn1 164.0(2) . . ?
C5 C6 C6 113.8(3) . 4_675 ?
C5 C6 H6A 108.8 . . ?
C6 C6 H6A 108.8 4_675 . ?
C5 C6 H6B 108.8 . . ?
C6 C6 H6B 108.8 4_675 . ?
H6A C6 H6B 107.7 . . ?
C1 N1 C3 106.0(3) . . ?
C1 N1 Zn1 128.5(2) . . ?
C3 N1 Zn1 125.5(2) . . ?
C1 N2 C4 108.6(3) . . ?
C1 N2 H2 125.7 . . ?
C4 N2 H2 125.7 . . ?
C5 O1 Zn1 102.13(18) . . ?
HW12 O1W HW11 104(3) . . ?

loop_
_geom_bond_atom_site_label_1
_geom_bond_atom_site_label_2
_geom_bond_distance
_geom_bond_site_symmetry_2
_geom_bond_publ_flag
Zn1 N1 1.973(3) . y
Zn1 N1 1.973(3) 4_676 y
Zn1 O1 2.0033(19) . y
Zn1 O1 2.0033(19) 4_676 y
C1 N2 1.325(4) . ?
C1 N1 1.329(4) . ?
C1 C2 1.496(5) . ?
C2 H2A 0.9600 . ?
C2 H2B 0.9600 . ?
C2 H2C 0.9600 . ?
C3 C4 1.348(5) . ?
C3 N1 1.384(4) . ?
C3 H3 0.9300 . ?
C4 N2 1.374(5) . ?
C4 H4 0.9300 . ?
C5 O2 1.253(4) . ?
C5 O1 1.282(3) . ?
C5 C6 1.510(4) . ?
C6 C6 1.526(6) 4_675 ?
C6 H6A 0.9700 . ?
C6 H6B 0.9700 . ?
N2 H2 0.8600 . ?
O1W HW12 0.89(6) . ?
O1W HW11 0.87(4) . ?
O2W HW21 0.80(6) . ?

loop_
_geom_hbond_atom_site_label_D
_geom_hbond_atom_site_label_H
_geom_hbond_atom_site_label_A
_geom_hbond_distance_DH
_geom_hbond_distance_HA
_geom_hbond_distance_DA
_geom_hbond_angle_DHA
_geom_hbond_site_symmetry_A
O2W HW21 O1W 0.80(6) 2.03(6) 2.811(5) 167(6) .
N2 H2 O2 0.86 1.92 2.778(4) 173.3 2_775
O1W HW12 O1 0.89(6) 2.00(6) 2.886(4) 176(6) 4_676
O1W HW11 O1W 0.87(4) 2.01(3) 2.849(7) 161(5) 6_467
